data_7007454
loop_
_publ_author_name
'Wu, Da-Yu'
'Xie, Li-Xia'
'Zhang, Chang-Li'
'Duan, Chun-Ying'
'Zhao, Yong-Gang'
'Guo, Zi-Jian'

_publ_section_title
;
 Quinoline-based molecular clips for selective fluorescent detection of
 Zn2+.
;
_journal_issue 29
_journal_name_full 'Dalton transactions (Cambridge, England : 2003)'
_journal_page_first 3528
_journal_page_last 3533
_journal_paper_doi 10.1039/b605653a
_journal_year 2006
_chemical_formula_sum 'C68 H60 Cl2 N16 O17 Zn2'
_chemical_formula_weight 1574.96
_chemical_name_systematic
;
?
;
_space_group_IT_number 15
_symmetry_cell_setting monoclinic
_symmetry_space_group_name_Hall '-C 2yc'
_symmetry_space_group_name_H-M 'C 1 2/c 1'
_atom_sites_solution_hydrogens geom
_atom_sites_solution_primary direct
_atom_sites_solution_secondary difmap
_audit_creation_method SHELXL-97
_cell_angle_alpha 90.00
_cell_angle_beta 94.850(4)
_cell_angle_gamma 90.00
_cell_formula_units_Z 4
_cell_length_a 24.676(6)
_cell_length_b 19.217(4)
_cell_length_c 15.276(4)
_cell_measurement_reflns_used 863
_cell_measurement_temperature 293(2)
_cell_measurement_theta_max 18.35
_cell_measurement_theta_min 2.54
_cell_volume 7218(3)
_computing_cell_refinement 'Bruker SMART'
_computing_data_collection 'Bruker SMART'
_computing_data_reduction 'Bruker SAINT'
_computing_molecular_graphics 'Bruker SHELXTL'
_computing_publication_material 'Bruker SHELXTL'
_computing_structure_refinement 'Bruker SHELXTL'
_computing_structure_solution 'Bruker SHELXTL'
_diffrn_ambient_temperature 293(2)
_diffrn_measured_fraction_theta_full 0.962
_diffrn_measured_fraction_theta_max 0.962
_diffrn_measurement_device_type 'CCD area detector'
_diffrn_measurement_method 'phi and omega scans'
_diffrn_radiation_monochromator graphite
_diffrn_radiation_source 'fine-focus sealed tube'
_diffrn_radiation_type MoK\a
_diffrn_radiation_wavelength 0.71073
_diffrn_reflns_av_R_equivalents 0.0364
_diffrn_reflns_av_sigmaI/netI 0.0359
_diffrn_reflns_limit_h_max 25
_diffrn_reflns_limit_h_min -25
_diffrn_reflns_limit_k_max 22
_diffrn_reflns_limit_k_min -20
_diffrn_reflns_limit_l_max 18
_diffrn_reflns_limit_l_min -11
_diffrn_reflns_number 17174
_diffrn_reflns_theta_full 25.00
_diffrn_reflns_theta_max 25.00
_diffrn_reflns_theta_min 1.85
_exptl_absorpt_coefficient_mu 0.818
_exptl_absorpt_correction_type none
_exptl_crystal_colour pale-yellow
_exptl_crystal_density_diffrn 1.449
_exptl_crystal_density_method 'not measured'
_exptl_crystal_description block
_exptl_crystal_F_000 3240
_exptl_crystal_size_max 0.30
_exptl_crystal_size_mid 0.20
_exptl_crystal_size_min 0.20
_refine_diff_density_max 0.786
_refine_diff_density_min -0.416
_refine_diff_density_rms 0.091
_refine_ls_extinction_method none
_refine_ls_goodness_of_fit_ref 1.069
_refine_ls_hydrogen_treatment constr
_refine_ls_matrix_type full
_refine_ls_number_parameters 511
_refine_ls_number_reflns 6119
_refine_ls_number_restraints 105
_refine_ls_restrained_S_all 1.076
_refine_ls_R_factor_all 0.0778
_refine_ls_R_factor_gt 0.0604
_refine_ls_shift/su_max 0.000
_refine_ls_shift/su_mean 0.000
_refine_ls_structure_factor_coef Fsqd
_refine_ls_weighting_details 'calc w=1/[\s^2^(Fo^2^)+(0.1200P)^2^+0.3500P] where P=(Fo^2^+2Fc^2^)/3'
_refine_ls_weighting_scheme calc
_refine_ls_wR_factor_gt 0.1759
_refine_ls_wR_factor_ref 0.1840
_reflns_number_gt 4420
_reflns_number_total 6119
_reflns_threshold_expression >2sigma(I)
_cod_data_source_file b605653a.txt
_cod_data_source_block complex_ZnQB2
_cod_depositor_comments
;
The following automatic conversions were performed:
'_symmetry_cell_setting' value 'Monoclinic' changed to 'monoclinic'
according to '/home/saulius/struct/CIF-dictionaries/cif_core.dic'
dictionary named 'cif_core.dic' version 2.4.1 from 2010-06-29.

Automatic conversion script
Id: cif_fix_enum 1527 2010-12-29 10:47:43Z saulius 
;
_cod_original_sg_symbol_H-M 'C2/c '
_cod_database_code 7007454

loop_
_symmetry_equiv_pos_as_xyz
'x, y, z'
'-x, y, -z+1/2'
'x+1/2, y+1/2, z'
'-x+1/2, y+1/2, -z+1/2'
'-x, -y, -z'
'x, -y, z-1/2'
'-x+1/2, -y+1/2, -z'
'x+1/2, -y+1/2, z-1/2'

loop_
_atom_site_label
_atom_site_type_symbol
_atom_site_fract_x
_atom_site_fract_y
_atom_site_fract_z
_atom_site_U_iso_or_equiv
_atom_site_adp_type
_atom_site_occupancy
_atom_site_symmetry_multiplicity
_atom_site_calc_flag
_atom_site_refinement_flags
_atom_site_disorder_assembly
_atom_site_disorder_group
Zn1 Zn 0.126271(14) 0.194469(18) 1.23381(2) 0.05240(11) Uani 1 1 d . . .
O1 O 0.08784(9) 0.19108(10) 1.35684(14) 0.0583(6) Uani 1 1 d . . .
O2 O -0.05125(9) 0.16708(11) 1.34410(15) 0.0592(6) Uani 1 1 d . . .
N1 N 0.15000(11) 0.25295(13) 1.12387(17) 0.0580(7) Uani 1 1 d . . .
N2 N 0.10103(11) 0.29448(13) 1.25928(19) 0.0593(7) Uani 1 1 d . . .
N3 N 0.07273(12) 0.30691(13) 1.3301(2) 0.0668(8) Uani 1 1 d . . .
N4 N -0.01665(13) 0.1864(2) 1.5547(2) 0.0892(11) Uani 1 1 d . . .
N5 N 0.07867(11) 0.09442(16) 1.51337(18) 0.0677(8) Uani 1 1 d . . .
N6 N -0.07746(10) 0.05683(13) 1.31217(16) 0.0520(6) Uani 1 1 d . . .
H6N H -0.0791 0.0122 1.3137 0.062 Uiso 1 1 d R . .
N7 N -0.12134(9) 0.08760(13) 1.26802(15) 0.0473(6) Uani 1 1 d . . .
N8 N -0.20127(9) 0.16175(13) 1.19288(15) 0.0488(6) Uani 1 1 d . . .
C1 C 0.16946(13) 0.22794(19) 1.0490(2) 0.0627(9) Uani 1 1 d . . .
C2 C 0.18106(15) 0.15707(19) 1.0419(2) 0.0730(10) Uani 1 1 d . . .
H2A H 0.1774 0.1275 1.0892 0.088 Uiso 1 1 calc R . .
C3 C 0.19774(18) 0.1314(2) 0.9656(3) 0.0935(13) Uani 1 1 d . . .
H3A H 0.2055 0.0842 0.9622 0.112 Uiso 1 1 calc R . .
C4 C 0.20351(19) 0.1722(3) 0.8943(3) 0.1024(15) Uani 1 1 d . . .
H4A H 0.2138 0.1525 0.8426 0.123 Uiso 1 1 calc R . .
C5 C 0.19418(16) 0.2415(3) 0.8986(3) 0.0959(15) Uani 1 1 d . . .
H5A H 0.1991 0.2692 0.8500 0.115 Uiso 1 1 calc R . .
C6 C 0.17696(14) 0.2731(2) 0.9765(2) 0.0721(10) Uani 1 1 d . . .
C7 C 0.16649(17) 0.3428(2) 0.9858(3) 0.0902(13) Uani 1 1 d . . .
H7A H 0.1719 0.3735 0.9402 0.108 Uiso 1 1 calc R . .
C8 C 0.14833(17) 0.3666(2) 1.0612(3) 0.0890(13) Uani 1 1 d . . .
H8A H 0.1422 0.4140 1.0683 0.107 Uiso 1 1 calc R . .
C9 C 0.13880(16) 0.32017(18) 1.1285(2) 0.0689(10) Uani 1 1 d . . .
C10 C 0.11184(16) 0.34213(18) 1.2055(3) 0.0758(11) Uani 1 1 d . . .
H10A H 0.1030 0.3885 1.2147 0.091 Uiso 1 1 calc R . .
C11 C 0.06628(12) 0.24736(17) 1.3758(2) 0.0572(8) Uani 1 1 d . . .
C12 C 0.03172(13) 0.25009(18) 1.4497(2) 0.0614(9) Uani 1 1 d . . .
C13 C 0.01137(17) 0.3116(2) 1.4799(3) 0.0879(13) Uani 1 1 d . . .
H13A H 0.0206 0.3541 1.4561 0.105 Uiso 1 1 calc R . .
C14 C -0.02366(19) 0.3082(3) 1.5475(3) 0.1127(16) Uani 1 1 d U . .
H14A H -0.0386 0.3486 1.5686 0.135 Uiso 1 1 calc R . .
C15 C -0.0354(2) 0.2466(3) 1.5813(4) 0.1124(16) Uiso 1 1 d . . .
H15A H -0.0583 0.2459 1.6266 0.135 Uiso 1 1 calc R . .
C16 C 0.01580(13) 0.18899(19) 1.4895(2) 0.0634(10) Uani 1 1 d . . .
C17 C 0.03482(12) 0.11724(18) 1.4648(2) 0.0572(8) Uani 1 1 d . . .
C18 C 0.09692(15) 0.0307(2) 1.4959(3) 0.0769(11) Uani 1 1 d . . .
H18A H 0.1281 0.0149 1.5281 0.092 Uiso 1 1 calc R . .
C19 C 0.07241(14) -0.0123(2) 1.4336(3) 0.0734(11) Uani 1 1 d . . .
H19A H 0.0867 -0.0561 1.4237 0.088 Uiso 1 1 calc R . .
C20 C 0.02631(13) 0.01033(17) 1.3859(2) 0.0611(9) Uani 1 1 d . . .
H20A H 0.0083 -0.0184 1.3440 0.073 Uiso 1 1 calc R . .
C21 C 0.00674(12) 0.07657(17) 1.4009(2) 0.0542(8) Uani 1 1 d . . .
C22 C -0.04320(12) 0.10301(16) 1.35007(19) 0.0520(8) Uani 1 1 d . . .
C23 C -0.15762(13) 0.05374(16) 1.2225(2) 0.0540(8) Uani 1 1 d . . .
H23A H -0.1567 0.0054 1.2190 0.065 Uiso 1 1 calc R . .
C24 C -0.20078(12) 0.09409(16) 1.1762(2) 0.0526(8) Uani 1 1 d . . .
C25 C -0.23843(15) 0.0620(2) 1.1162(2) 0.0717(10) Uani 1 1 d . . .
H25A H -0.2369 0.0143 1.1067 0.086 Uiso 1 1 calc R . .
C26 C -0.27774(15) 0.1017(2) 1.0715(3) 0.0794(12) Uani 1 1 d . . .
H26A H -0.3029 0.0810 1.0308 0.095 Uiso 1 1 calc R . .
C27 C -0.27981(14) 0.1729(2) 1.0870(2) 0.0683(10) Uani 1 1 d . . .
C28 C -0.31862(17) 0.2170(2) 1.0423(3) 0.0887(13) Uani 1 1 d . . .
H28A H -0.3435 0.1990 0.9990 0.106 Uiso 1 1 calc R . .
C29 C -0.31970(18) 0.2850(2) 1.0621(3) 0.0970(15) Uani 1 1 d . . .
H29A H -0.3458 0.3137 1.0333 0.116 Uiso 1 1 calc R . .
C30 C -0.28271(17) 0.3125(2) 1.1245(3) 0.0836(13) Uani 1 1 d . . .
H30A H -0.2842 0.3598 1.1369 0.100 Uiso 1 1 calc R . .
C31 C -0.24396(14) 0.27293(18) 1.1687(2) 0.0674(10) Uani 1 1 d . . .
H31A H -0.2194 0.2930 1.2108 0.081 Uiso 1 1 calc R . .
C32 C -0.24124(13) 0.20180(16) 1.1506(2) 0.0539(8) Uani 1 1 d . . .
Cl1 Cl 0.28180(7) -0.00079(7) 0.16490(9) 0.1142(4) Uani 1 1 d U . .
O11 O 0.3010(4) -0.0453(5) 0.2281(9) 0.176(5) Uani 0.50 1 d PU A 1
O12 O 0.2827(3) 0.0738(3) 0.1905(4) 0.093(2) Uani 0.50 1 d PU A 1
O13 O 0.2247(4) 0.0011(5) 0.1339(8) 0.168(5) Uani 0.50 1 d PU A 1
O14 O 0.3160(4) -0.0048(4) 0.0931(5) 0.140(3) Uani 0.50 1 d PU A 1
O11' O 0.3071(4) 0.0587(6) 0.2013(7) 0.142(4) Uani 0.50 1 d PU A 2
O12' O 0.2733(4) -0.0448(4) 0.2387(5) 0.115(3) Uani 0.50 1 d PU A 2
O13' O 0.3264(5) -0.0382(7) 0.1323(7) 0.180(5) Uani 0.50 1 d PU A 2
O14' O 0.2333(5) -0.0085(5) 0.1065(6) 0.137(4) Uani 0.50 1 d PU A 2
O1W O -0.09067(14) -0.08700(16) 0.2945(2) 0.1105(11) Uani 1 1 d . . .
H1WB H -0.1000 -0.1019 0.3434 0.133 Uiso 1 1 d R . .
H1WA H -0.0702 -0.1188 0.2770 0.133 Uiso 1 1 d R . .
O2W O -0.0131(3) -0.1456(3) 0.2252(5) 0.123(2) Uiso 0.50 1 d P . .
C34 C 0.0000 -0.5901(5) 0.2500 0.164(5) Uiso 0.67 2 d SPDU . .
H34A H 0.0372 -0.5749 0.2524 0.246 Uiso 0.40 1 d PR . .
H34B H -0.0162 -0.5740 0.3012 0.246 Uiso 0.40 1 d PR . .
H34C H 0.0000 -0.6401 0.2500 0.246 Uiso 0.80 2 d SPR . .
C33 C -0.0262(3) -0.5629(6) 0.1748(6) 0.128(4) Uiso 0.40 1 d PDU . .
H33A H -0.0156 -0.5148 0.1849 0.154 Uiso 0.40 1 calc PR . .
H33B H -0.0008 -0.5794 0.1342 0.154 Uiso 0.40 1 calc PR . .
O3 O -0.0689(3) -0.5509(6) 0.1146(6) 0.184(4) Uiso 0.40 1 d PDU . .
H3C H -0.0960 -0.5709 0.1298 0.221 Uiso 0.40 1 calc PR . .
O4 O -0.0951(5) -0.5568(3) 0.8378(7) 0.183(5) Uiso 0.35 1 d PDU B 2
H4B H -0.0808 -0.5213 0.8160 0.274 Uiso 0.35 1 d PR B 2
C35 C -0.0874(7) -0.6155(3) 0.7887(9) 0.166(5) Uiso 0.35 1 d PDU B 2
H35A H -0.0485 -0.6149 0.7889 0.199 Uiso 0.35 1 d PR B 2
H35B H -0.1006 -0.6023 0.7301 0.199 Uiso 0.35 1 d PR B 2
C36 C -0.0976(9) -0.6853(4) 0.7729(12) 0.191(7) Uiso 0.35 1 d PDU B 2
H36A H -0.0820 -0.7085 0.7254 0.287 Uiso 0.35 1 d PR B 2
H36B H -0.0827 -0.7045 0.8278 0.287 Uiso 0.35 1 d PR B 2
H36C H -0.1363 -0.6916 0.7673 0.287 Uiso 0.35 1 d PR B 2
O5 O 0.0672(8) -0.4242(7) 1.1988(9) 0.202(7) Uiso 0.25 1 d PDU C 1
H5B H 0.0711 -0.4407 1.2485 0.303 Uiso 0.25 1 calc PR C 1
C37 C 0.0504(11) -0.4754(7) 1.1402(8) 0.179(6) Uiso 0.25 1 d PDU C 1
H37A H 0.0240 -0.4980 1.1742 0.215 Uiso 0.25 1 calc PR C 1
H37B H 0.0821 -0.5053 1.1479 0.215 Uiso 0.25 1 calc PR C 1
C38 C 0.0305(11) -0.4973(10) 1.0577(10) 0.159(7) Uiso 0.25 1 d PDU C 1
H38A H 0.0212 -0.5458 1.0599 0.238 Uiso 0.25 1 calc PR C 1
H38B H 0.0578 -0.4907 1.0172 0.238 Uiso 0.25 1 calc PR C 1
H38C H -0.0013 -0.4708 1.0386 0.238 Uiso 0.25 1 calc PR C 1

loop_
_atom_site_aniso_label
_atom_site_aniso_U_11
_atom_site_aniso_U_22
_atom_site_aniso_U_33
_atom_site_aniso_U_23
_atom_site_aniso_U_13
_atom_site_aniso_U_12
Zn1 0.0521(2) 0.0497(2) 0.0545(2) 0.00784(16) -0.00069(17) 0.00001(15)
O1 0.0638(13) 0.0558(12) 0.0565(12) 0.0016(10) 0.0120(11) 0.0048(10)
O2 0.0555(13) 0.0530(12) 0.0658(13) -0.0012(11) -0.0138(11) 0.0009(10)
N1 0.0589(15) 0.0562(15) 0.0579(15) 0.0093(13) -0.0010(13) -0.0067(12)
N2 0.0602(17) 0.0547(15) 0.0626(16) 0.0020(13) 0.0027(14) 0.0025(12)
N3 0.0687(18) 0.0550(16) 0.0769(19) -0.0016(14) 0.0081(16) 0.0023(13)
N4 0.065(2) 0.135(3) 0.069(2) -0.0191(19) 0.0156(17) -0.0103(18)
N5 0.0451(15) 0.099(2) 0.0569(16) 0.0200(15) -0.0063(13) -0.0081(14)
N6 0.0488(14) 0.0495(13) 0.0556(15) 0.0034(12) -0.0079(12) 0.0012(11)
N7 0.0436(13) 0.0509(14) 0.0466(13) -0.0022(11) -0.0011(11) 0.0017(10)
N8 0.0430(13) 0.0559(14) 0.0467(13) -0.0042(11) -0.0014(11) 0.0044(11)
C1 0.0578(19) 0.077(2) 0.0519(18) 0.0052(17) -0.0008(16) -0.0167(16)
C2 0.081(2) 0.070(2) 0.070(2) -0.0035(18) 0.0184(19) -0.0173(19)
C3 0.107(3) 0.095(3) 0.082(3) -0.021(2) 0.032(2) -0.029(2)
C4 0.099(3) 0.137(4) 0.075(3) -0.019(3) 0.028(2) -0.033(3)
C5 0.076(3) 0.157(4) 0.054(2) 0.022(3) 0.006(2) -0.026(3)
C6 0.057(2) 0.095(3) 0.063(2) 0.023(2) -0.0016(17) -0.0151(19)
C7 0.087(3) 0.098(3) 0.085(3) 0.044(2) 0.005(2) -0.009(2)
C8 0.092(3) 0.072(2) 0.105(3) 0.038(2) 0.016(2) 0.006(2)
C9 0.074(2) 0.061(2) 0.071(2) 0.0212(17) 0.0011(19) 0.0023(17)
C10 0.086(3) 0.0497(19) 0.091(3) 0.0145(19) 0.006(2) 0.0116(17)
C11 0.0469(17) 0.068(2) 0.0548(18) -0.0126(16) -0.0040(15) -0.0025(15)
C12 0.0465(17) 0.080(2) 0.0567(18) -0.0218(17) -0.0020(15) -0.0027(16)
C13 0.076(3) 0.094(3) 0.093(3) -0.041(2) 0.005(2) 0.003(2)
C14 0.080(3) 0.150(4) 0.109(3) -0.072(3) 0.013(2) 0.027(2)
C16 0.0425(18) 0.102(3) 0.0454(17) -0.0171(17) 0.0003(14) -0.0076(17)
C17 0.0438(17) 0.081(2) 0.0467(16) 0.0124(16) 0.0035(14) -0.0077(15)
C18 0.049(2) 0.102(3) 0.078(2) 0.038(2) -0.0069(17) -0.0021(19)
C19 0.051(2) 0.079(2) 0.088(3) 0.022(2) -0.0022(19) 0.0048(17)
C20 0.0485(18) 0.068(2) 0.066(2) 0.0130(17) 0.0004(16) 0.0032(15)
C21 0.0477(17) 0.070(2) 0.0451(16) 0.0115(15) 0.0029(14) -0.0027(15)
C22 0.0492(17) 0.0632(19) 0.0429(15) 0.0025(14) 0.0009(13) 0.0051(14)
C23 0.0544(18) 0.0461(16) 0.0603(18) -0.0116(14) -0.0024(15) 0.0032(14)
C24 0.0462(17) 0.0598(18) 0.0509(16) -0.0128(14) -0.0018(14) -0.0007(13)
C25 0.071(2) 0.069(2) 0.073(2) -0.0219(18) -0.0096(19) -0.0003(18)
C26 0.062(2) 0.099(3) 0.072(2) -0.024(2) -0.0241(19) 0.005(2)
C27 0.055(2) 0.084(2) 0.064(2) -0.0024(19) -0.0092(17) 0.0106(17)
C28 0.068(2) 0.105(3) 0.087(3) 0.004(2) -0.026(2) 0.015(2)
C29 0.075(3) 0.098(3) 0.113(4) 0.013(3) -0.023(3) 0.025(2)
C30 0.076(3) 0.073(2) 0.100(3) 0.005(2) -0.002(2) 0.0204(19)
C31 0.064(2) 0.067(2) 0.070(2) -0.0006(18) -0.0033(18) 0.0082(17)
C32 0.0498(18) 0.0633(19) 0.0482(17) -0.0009(14) 0.0005(14) 0.0083(14)
Cl1 0.1443(11) 0.1092(9) 0.0909(8) -0.0161(7) 0.0212(8) -0.0208(8)
O11 0.161(9) 0.117(6) 0.246(13) 0.043(7) -0.010(8) 0.042(6)
O12 0.132(5) 0.073(4) 0.076(4) -0.008(3) 0.023(4) -0.018(4)
O13 0.093(5) 0.170(8) 0.236(12) -0.044(8) -0.023(7) -0.051(5)
O14 0.173(7) 0.145(6) 0.108(5) -0.066(5) 0.042(5) -0.038(5)
O11' 0.163(7) 0.142(6) 0.118(6) -0.011(5) 0.002(5) -0.033(5)
O12' 0.172(8) 0.090(5) 0.080(4) 0.003(4) -0.001(5) 0.000(5)
O13' 0.125(7) 0.285(15) 0.133(8) -0.027(9) 0.016(6) 0.024(8)
O14' 0.199(10) 0.103(6) 0.101(5) 0.009(4) -0.043(6) 0.034(6)
O1W 0.120(3) 0.101(2) 0.108(2) 0.0267(19) -0.006(2) 0.0077(19)

loop_
_atom_type_symbol
_atom_type_description
_atom_type_scat_dispersion_real
_atom_type_scat_dispersion_imag
_atom_type_scat_source
C C 0.0033 0.0016 'International Tables Vol C Tables 4.2.6.8 and 6.1.1.4'
H H 0.0000 0.0000 'International Tables Vol C Tables 4.2.6.8 and 6.1.1.4'
N N 0.0061 0.0033 'International Tables Vol C Tables 4.2.6.8 and 6.1.1.4'
O O 0.0106 0.0060 'International Tables Vol C Tables 4.2.6.8 and 6.1.1.4'
Cl Cl 0.1484 0.1585 'International Tables Vol C Tables 4.2.6.8 and 6.1.1.4'
Zn Zn 0.2839 1.4301 'International Tables Vol C Tables 4.2.6.8 and 6.1.1.4'

loop_
_geom_angle_atom_site_label_1
_geom_angle_atom_site_label_2
_geom_angle_atom_site_label_3
_geom_angle
_geom_angle_site_symmetry_1
_geom_angle_site_symmetry_3
_geom_angle_publ_flag
N7 Zn1 N2 155.80(10) 2_557 . ?
N7 Zn1 N1 122.18(10) 2_557 . ?
N2 Zn1 N1 76.50(11) . . ?
N7 Zn1 N8 76.41(9) 2_557 2_557 ?
N2 Zn1 N8 115.40(10) . 2_557 ?
N1 Zn1 N8 106.16(9) . 2_557 ?
N7 Zn1 O1 87.27(8) 2_557 . ?
N2 Zn1 O1 72.85(9) . . ?
N1 Zn1 O1 149.34(9) . . ?
N8 Zn1 O1 87.74(9) 2_557 . ?
N7 Zn1 O2 72.84(8) 2_557 2_557 ?
N2 Zn1 O2 94.12(10) . 2_557 ?
N1 Zn1 O2 88.54(9) . 2_557 ?
N8 Zn1 O2 149.16(9) 2_557 2_557 ?
O1 Zn1 O2 93.00(9) . 2_557 ?
C11 O1 Zn1 113.5(2) . . ?
C22 O2 Zn1 113.61(19) . 2_557 ?
C9 N1 C1 118.6(3) . . ?
C9 N1 Zn1 113.4(2) . . ?
C1 N1 Zn1 127.7(2) . . ?
C10 N2 N3 122.5(3) . . ?
C10 N2 Zn1 117.7(3) . . ?
N3 N2 Zn1 119.8(2) . . ?
C11 N3 N2 110.6(3) . . ?
C15 N4 C16 116.4(4) . . ?
C17 N5 C18 117.4(3) . . ?
C22 N6 N7 112.1(2) . . ?
C22 N6 H6N 133.4 . . ?
N7 N6 H6N 114.1 . . ?
C23 N7 N6 123.0(3) . . ?
C23 N7 Zn1 117.9(2) . 2_557 ?
N6 N7 Zn1 118.94(17) . 2_557 ?
C24 N8 C32 118.6(3) . . ?
C24 N8 Zn1 111.21(19) . 2_557 ?
C32 N8 Zn1 128.9(2) . 2_557 ?
N1 C1 C2 119.8(3) . . ?
N1 C1 C6 120.8(3) . . ?
C2 C1 C6 119.4(3) . . ?
C3 C2 C1 119.9(4) . . ?
C3 C2 H2A 120.1 . . ?
C1 C2 H2A 120.1 . . ?
C4 C3 C2 122.6(4) . . ?
C4 C3 H3A 118.7 . . ?
C2 C3 H3A 118.7 . . ?
C5 C4 C3 119.8(4) . . ?
C5 C4 H4A 120.1 . . ?
C3 C4 H4A 120.1 . . ?
C4 C5 C6 121.4(4) . . ?
C4 C5 H5A 119.3 . . ?
C6 C5 H5A 119.3 . . ?
C7 C6 C1 118.3(4) . . ?
C7 C6 C5 124.8(4) . . ?
C1 C6 C5 116.9(4) . . ?
C8 C7 C6 119.8(4) . . ?
C8 C7 H7A 120.1 . . ?
C6 C7 H7A 120.1 . . ?
C7 C8 C9 120.0(4) . . ?
C7 C8 H8A 120.0 . . ?
C9 C8 H8A 120.0 . . ?
N1 C9 C8 122.4(4) . . ?
N1 C9 C10 115.8(3) . . ?
C8 C9 C10 121.6(3) . . ?
N2 C10 C9 116.5(3) . . ?
N2 C10 H10A 121.8 . . ?
C9 C10 H10A 121.8 . . ?
O1 C11 N3 122.7(3) . . ?
O1 C11 C12 119.6(3) . . ?
N3 C11 C12 117.7(3) . . ?
C13 C12 C16 116.9(3) . . ?
C13 C12 C11 122.5(4) . . ?
C16 C12 C11 120.5(3) . . ?
C12 C13 C14 118.0(4) . . ?
C12 C13 H13A 121.0 . . ?
C14 C13 H13A 121.0 . . ?
C15 C14 C13 119.6(4) . . ?
C15 C14 H14A 120.2 . . ?
C13 C14 H14A 120.2 . . ?
N4 C15 C14 124.4(5) . . ?
N4 C15 H15A 117.8 . . ?
C14 C15 H15A 117.8 . . ?
N4 C16 C12 124.6(3) . . ?
N4 C16 C17 111.8(3) . . ?
C12 C16 C17 123.6(3) . . ?
N5 C17 C21 122.6(3) . . ?
N5 C17 C16 114.5(3) . . ?
C21 C17 C16 122.7(3) . . ?
N5 C18 C19 123.8(3) . . ?
N5 C18 H18A 118.1 . . ?
C19 C18 H18A 118.1 . . ?
C18 C19 C20 118.6(4) . . ?
C18 C19 H19A 120.7 . . ?
C20 C19 H19A 120.7 . . ?
C19 C20 C21 119.3(3) . . ?
C19 C20 H20A 120.4 . . ?
C21 C20 H20A 120.4 . . ?
C20 C21 C17 118.2(3) . . ?
C20 C21 C22 120.8(3) . . ?
C17 C21 C22 121.1(3) . . ?
O2 C22 N6 122.5(3) . . ?
O2 C22 C21 119.6(3) . . ?
N6 C22 C21 117.9(3) . . ?
N7 C23 C24 116.7(3) . . ?
N7 C23 H23A 121.7 . . ?
C24 C23 H23A 121.7 . . ?
N8 C24 C25 123.0(3) . . ?
N8 C24 C23 116.6(3) . . ?
C25 C24 C23 120.4(3) . . ?
C26 C25 C24 119.1(3) . . ?
C26 C25 H25A 120.4 . . ?
C24 C25 H25A 120.4 . . ?
C25 C26 C27 119.8(3) . . ?
C25 C26 H26A 120.1 . . ?
C27 C26 H26A 120.1 . . ?
C26 C27 C28 122.8(4) . . ?
C26 C27 C32 118.2(3) . . ?
C28 C27 C32 119.0(4) . . ?
C29 C28 C27 120.1(4) . . ?
C29 C28 H28A 120.0 . . ?
C27 C28 H28A 120.0 . . ?
C28 C29 C30 120.6(4) . . ?
C28 C29 H29A 119.7 . . ?
C30 C29 H29A 119.7 . . ?
C31 C30 C29 122.0(4) . . ?
C31 C30 H30A 119.0 . . ?
C29 C30 H30A 119.0 . . ?
C30 C31 C32 119.6(4) . . ?
C30 C31 H31A 120.2 . . ?
C32 C31 H31A 120.2 . . ?
N8 C32 C31 120.1(3) . . ?
N8 C32 C27 121.3(3) . . ?
C31 C32 C27 118.7(3) . . ?
O11 Cl1 O11' 96.6(7) . . ?
O11 Cl1 O13' 72.4(7) . . ?
O11' Cl1 O13' 102.6(7) . . ?
O11 Cl1 O14' 127.2(6) . . ?
O11' Cl1 O14' 130.7(6) . . ?
O13' Cl1 O14' 110.8(6) . . ?
O11 Cl1 O12' 29.6(6) . . ?
O11' Cl1 O12' 105.0(6) . . ?
O13' Cl1 O12' 98.3(6) . . ?
O14' Cl1 O12' 104.9(6) . . ?
O11 Cl1 O14 108.6(7) . . ?
O11' Cl1 O14 94.4(6) . . ?
O13' Cl1 O14 36.5(6) . . ?
O14' Cl1 O14 91.8(6) . . ?
O12' Cl1 O14 134.3(5) . . ?
O11 Cl1 O13 121.6(7) . . ?
O11' Cl1 O13 120.0(6) . . ?
O13' Cl1 O13 130.6(7) . . ?
O14' Cl1 O13 20.7(7) . . ?
O12' Cl1 O13 93.9(6) . . ?
O14 Cl1 O13 111.6(6) . . ?
O11 Cl1 O12 115.3(6) . . ?
O11' Cl1 O12 26.9(5) . . ?
O13' Cl1 O12 125.4(6) . . ?
O14' Cl1 O12 104.8(5) . . ?
O12' Cl1 O12 111.2(4) . . ?
O14 Cl1 O12 104.8(4) . . ?
O13 Cl1 O12 93.1(5) . . ?
H1WB O1W H1WA 104.2 . . ?
C33 C34 C33 135.2(13) 2 . ?
C33 C34 H34A 58.1 2 . ?
C33 C34 H34A 107.2 . . ?
C33 C34 H34B 52.7 2 . ?
C33 C34 H34B 111.1 . . ?
H34A C34 H34B 109.5 . . ?
C33 C34 H34C 112.4 2 . ?
C33 C34 H34C 112.4 . . ?
H34A C34 H34C 107.8 . . ?
H34B C34 H34C 108.9 . . ?
O3 C33 C34 156.0(8) . . ?
O3 C33 H33A 97.4 . . ?
C34 C33 H33A 97.4 . . ?
O3 C33 H33B 97.4 . . ?
C34 C33 H33B 97.4 . . ?
H33A C33 H33B 103.6 . . ?
C33 O3 H3C 109.5 . . ?
C35 O4 H4B 111.3 . . ?
O4 C35 C36 149.2(11) . . ?
O4 C35 H35A 100.0 . . ?
C36 C35 H35A 100.2 . . ?
O4 C35 H35B 104.0 . . ?
C36 C35 H35B 92.9 . . ?
H35A C35 H35B 105.1 . . ?
C35 C36 H36A 120.4 . . ?
C35 C36 H36B 99.8 . . ?
H36A C36 H36B 109.5 . . ?
C35 C36 H36C 107.6 . . ?
H36A C36 H36C 109.5 . . ?
H36B C36 H36C 109.5 . . ?
C37 O5 H5B 109.5 . . ?
O5 C37 C38 151.8(12) . . ?
O5 C37 H37A 98.6 . . ?
C38 C37 H37A 98.6 . . ?
O5 C37 H37B 98.6 . . ?
C38 C37 H37B 98.6 . . ?
H37A C37 H37B 103.8 . . ?
C37 C38 H38A 109.5 . . ?
C37 C38 H38B 109.5 . . ?
H38A C38 H38B 109.5 . . ?
C37 C38 H38C 109.5 . . ?
H38A C38 H38C 109.5 . . ?
H38B C38 H38C 109.5 . . ?

loop_
_geom_bond_atom_site_label_1
_geom_bond_atom_site_label_2
_geom_bond_distance
_geom_bond_site_symmetry_2
_geom_bond_publ_flag
Zn1 N7 2.057(3) 2_557 ?
Zn1 N2 2.067(3) . ?
Zn1 N1 2.143(3) . ?
Zn1 N8 2.173(2) 2_557 ?
Zn1 O1 2.176(2) . ?
Zn1 O2 2.179(2) 2_557 ?
O1 C11 1.250(4) . ?
O2 C22 1.249(4) . ?
O2 Zn1 2.179(2) 2_557 ?
N1 C9 1.324(4) . ?
N1 C1 1.365(4) . ?
N2 C10 1.274(4) . ?
N2 N3 1.358(4) . ?
N3 C11 1.357(4) . ?
N4 C15 1.323(6) . ?
N4 C16 1.330(5) . ?
N5 C17 1.334(4) . ?
N5 C18 1.339(5) . ?
N6 C22 1.325(4) . ?
N6 N7 1.361(3) . ?
N6 H6N 0.8597 . ?
N7 C23 1.266(4) . ?
N7 Zn1 2.057(2) 2_557 ?
N8 C24 1.325(4) . ?
N8 C32 1.369(4) . ?
N8 Zn1 2.173(2) 2_557 ?
C1 C2 1.398(5) . ?
C1 C6 1.431(5) . ?
C2 C3 1.361(5) . ?
C2 H2A 0.9300 . ?
C3 C4 1.359(6) . ?
C3 H3A 0.9300 . ?
C4 C5 1.355(7) . ?
C4 H4A 0.9300 . ?
C5 C6 1.432(6) . ?
C5 H5A 0.9300 . ?
C6 C7 1.373(6) . ?
C7 C8 1.351(6) . ?
C7 H7A 0.9300 . ?
C8 C9 1.397(5) . ?
C8 H8A 0.9300 . ?
C9 C10 1.461(5) . ?
C10 H10A 0.9300 . ?
C11 C12 1.472(5) . ?
C12 C13 1.379(5) . ?
C12 C16 1.394(5) . ?
C13 C14 1.403(6) . ?
C13 H13A 0.9300 . ?
C14 C15 1.333(7) . ?
C14 H14A 0.9300 . ?
C15 H15A 0.9300 . ?
C16 C17 1.515(5) . ?
C17 C21 1.389(4) . ?
C18 C19 1.363(5) . ?
C18 H18A 0.9300 . ?
C19 C20 1.368(5) . ?
C19 H19A 0.9300 . ?
C20 C21 1.387(5) . ?
C20 H20A 0.9300 . ?
C21 C22 1.489(4) . ?
C23 C24 1.452(4) . ?
C23 H23A 0.9300 . ?
C24 C25 1.392(4) . ?
C25 C26 1.370(5) . ?
C25 H25A 0.9300 . ?
C26 C27 1.390(5) . ?
C26 H26A 0.9300 . ?
C27 C28 1.412(5) . ?
C27 C32 1.415(5) . ?
C28 C29 1.342(6) . ?
C28 H28A 0.9300 . ?
C29 C30 1.368(6) . ?
C29 H29A 0.9300 . ?
C30 C31 1.357(5) . ?
C30 H30A 0.9300 . ?
C31 C32 1.397(5) . ?
C31 H31A 0.9300 . ?
Cl1 O11 1.346(11) . ?
Cl1 O11' 1.394(11) . ?
Cl1 O13' 1.438(12) . ?
Cl1 O14' 1.439(11) . ?
Cl1 O12' 1.439(8) . ?
Cl1 O14 1.441(9) . ?
Cl1 O13 1.448(9) . ?
Cl1 O12 1.486(6) . ?
O1W H1WB 0.8500 . ?
O1W H1WA 0.8500 . ?
O2W O2W 0.953(14) 2 ?
C34 C33 1.373(8) 2 ?
C34 C33 1.373(8) . ?
C34 H34A 0.9601 . ?
C34 H34B 0.9600 . ?
C34 H34C 0.9591 . ?
C33 O3 1.360(8) . ?
C33 H33A 0.9700 . ?
C33 H33B 0.9700 . ?
O3 H3C 0.8200 . ?
O4 C35 1.375(8) . ?
O4 H4B 0.8502 . ?
C35 C36 1.382(8) . ?
C35 H35A 0.9600 . ?
C35 H35B 0.9599 . ?
C36 H36A 0.9600 . ?
C36 H36B 0.9599 . ?
C36 H36C 0.9600 . ?
O5 C37 1.370(9) . ?
O5 H5B 0.8200 . ?
C37 C38 1.379(8) . ?
C37 H37A 0.9700 . ?
C37 H37B 0.9700 . ?
C38 H38A 0.9600 . ?
C38 H38B 0.9600 . ?
C38 H38C 0.9600 . ?
